data_4307286
loop_
_publ_author_name
'Finith E. Jernigan'
'Nathan A. Sieracki'
'Michael T. Taylor'
'Aaron S. Jenkins'
'Sharon E. Engel'
'Brittany W. Rowe'
'Fernando A. Jov\'e'
'Glenn P. A. Yap'
'Elizabeth T. Papish'
'Gregory M. Ferrence'

_publ_section_title
;
Sterically Bulky Tris(triazolyl)borate Ligands as Water-Soluble Analogues
of Tris(pyrazolyl)borate
;
_journal_name_full 'Inorganic Chemistry'
_journal_page_first 360
_journal_page_last 362
_journal_paper_doi 10.1021/ic061828a
_journal_volume 46
_journal_year 2007
_chemical_formula_sum 'C21 H37 B Co N10 O3'
_chemical_formula_weight 547.35
_chemical_name_systematic
; 
 ? 
;
_space_group_IT_number 62
_symmetry_cell_setting orthorhombic
_symmetry_space_group_name_Hall '-P 2ac 2n'
_symmetry_space_group_name_H-M 'P n m a'
_atom_sites_solution_hydrogens geom
_atom_sites_solution_primary direct
_atom_sites_solution_secondary difmap
_audit_creation_method SHELXL-97
_cell_angle_alpha 90.00
_cell_angle_beta 90.00
_cell_angle_gamma 90.00
_cell_formula_units_Z 4
_cell_length_a 11.731(3)
_cell_length_b 13.281(4)
_cell_length_c 17.836(5)
_cell_measurement_reflns_used 965
_cell_measurement_temperature 120(2)
_cell_measurement_theta_max 25.97
_cell_measurement_theta_min 2.87
_cell_volume 2778.8(13)
_computing_cell_refinement 'SHELXTL, Sheldrick (2001)'
_computing_data_collection 'SMART, Bruker (2002)'
_computing_data_reduction 'SHELXTL, Sheldrick (2001)'
_computing_molecular_graphics 'SHELXTL, Sheldrick (2001)'
_computing_publication_material 'SHELXTL, Sheldrick (2001)'
_computing_structure_refinement 'SHELXL-97 (Sheldrick, 1997)'
_computing_structure_solution 'SHELXS-97 (Sheldrick, 1990)'
_diffrn_ambient_temperature 120(2)
_diffrn_detector_area_resol_mean 836.6
_diffrn_measured_fraction_theta_full 0.992
_diffrn_measured_fraction_theta_max 0.901
_diffrn_measurement_device_type 'Bruker AXS APEX diffractometer'
_diffrn_measurement_method \w
_diffrn_radiation_monochromator graphite
_diffrn_radiation_source 'fine-focus sealed tube'
_diffrn_radiation_type MoK\a
_diffrn_radiation_wavelength 0.71073
_diffrn_reflns_av_R_equivalents 0.0258
_diffrn_reflns_av_sigmaI/netI 0.0324
_diffrn_reflns_limit_h_max 15
_diffrn_reflns_limit_h_min -13
_diffrn_reflns_limit_k_max 17
_diffrn_reflns_limit_k_min -16
_diffrn_reflns_limit_l_max 22
_diffrn_reflns_limit_l_min -19
_diffrn_reflns_number 9599
_diffrn_reflns_theta_full 22.50
_diffrn_reflns_theta_max 28.23
_diffrn_reflns_theta_min 1.91
_diffrn_standards_decay_% <1
_exptl_absorpt_coefficient_mu 0.659
_exptl_absorpt_correction_T_max 0.9077
_exptl_absorpt_correction_T_min 0.8687
_exptl_absorpt_correction_type multi-scan
_exptl_absorpt_process_details 'SADABS, Sheldrick (2003)'
_exptl_crystal_colour blue
_exptl_crystal_density_diffrn 1.308
_exptl_crystal_density_method 'not measured'
_exptl_crystal_description block
_exptl_crystal_F_000 1156
_exptl_crystal_size_max 0.22
_exptl_crystal_size_mid 0.20
_exptl_crystal_size_min 0.15
_refine_diff_density_max 0.496
_refine_diff_density_min -0.185
_refine_diff_density_rms 0.065
_refine_ls_extinction_method none
_refine_ls_goodness_of_fit_ref 1.046
_refine_ls_hydrogen_treatment constr
_refine_ls_matrix_type full
_refine_ls_number_parameters 194
_refine_ls_number_reflns 3224
_refine_ls_number_restraints 0
_refine_ls_restrained_S_all 1.046
_refine_ls_R_factor_all 0.0475
_refine_ls_R_factor_gt 0.0381
_refine_ls_shift/su_max 0.001
_refine_ls_shift/su_mean 0.000
_refine_ls_structure_factor_coef Fsqd
_refine_ls_weighting_details 'calc w=1/[\s^2^(Fo^2^)+(0.0594P)^2^+0.5281P] where P=(Fo^2^+2Fc^2^)/3'
_refine_ls_weighting_scheme calc
_refine_ls_wR_factor_gt 0.0974
_refine_ls_wR_factor_ref 0.1024
_reflns_number_gt 2694
_reflns_number_total 3224
_reflns_threshold_expression >2sigma(I)
_cod_data_source_file ic061828asi20060925_042238.cif
_cod_data_source_block lizp011
_cod_depositor_comments
;
The following automatic conversions were performed:
'_symmetry_cell_setting' value 'Orthorhombic' changed to 'orthorhombic'
according to '/home/saulius/struct/CIF-dictionaries/cif_core.dic'
dictionary named 'cif_core.dic' version 2.4.1 from 2010-06-29.

Automatic conversion script
Id: cif_fix_enum 1527 2010-12-29 10:47:43Z saulius 
;
_cod_original_cell_volume 2778.9(14)
_cod_database_code 4307286

loop_
_symmetry_equiv_pos_as_xyz
'x, y, z'
'-x+1/2, -y, z+1/2'
'-x, y+1/2, -z'
'x+1/2, -y+1/2, -z+1/2'
'-x, -y, -z'
'x-1/2, y, -z-1/2'
'x, -y-1/2, z'
'-x-1/2, y-1/2, z-1/2'

loop_
_atom_site_label
_atom_site_type_symbol
_atom_site_fract_x
_atom_site_fract_y
_atom_site_fract_z
_atom_site_U_iso_or_equiv
_atom_site_adp_type
_atom_site_occupancy
_atom_site_symmetry_multiplicity
_atom_site_calc_flag
_atom_site_refinement_flags
_atom_site_disorder_assembly
_atom_site_disorder_group
Co Co 0.23779(3) 0.2500 0.630324(18) 0.02054(12) Uani 1 2 d S . .
B B 0.4349(2) 0.2500 0.52464(16) 0.0214(5) Uani 1 2 d S . .
H1 H 0.510(2) 0.2500 0.4872(14) 0.020(6) Uiso 1 2 d S . .
N1 N 0.21712(16) 0.2500 0.51579(12) 0.0226(4) Uani 1 2 d S . .
N2 N 0.32154(16) 0.2500 0.48025(11) 0.0206(4) Uani 1 2 d S . .
N3 N 0.19079(18) 0.2500 0.39210(12) 0.0260(4) Uani 1 2 d S . .
N4 N 0.35265(11) 0.13329(10) 0.62470(8) 0.0206(3) Uani 1 1 d . . .
N5 N 0.43910(11) 0.15515(10) 0.57455(8) 0.0201(3) Uani 1 1 d . . .
N6 N 0.48801(12) 0.01546(11) 0.63289(8) 0.0245(3) Uani 1 1 d . . .
N7 N 0.1092(2) 0.2500 0.74238(15) 0.0351(6) Uani 1 2 d S . .
O1 O 0.08068(16) 0.2500 0.67368(12) 0.0366(5) Uani 1 2 d S . .
O2 O 0.21535(18) 0.2500 0.75499(11) 0.0357(5) Uani 1 2 d S . .
O3 O 0.0390(2) 0.2500 0.79259(14) 0.0585(7) Uani 1 2 d S . .
C1 C 0.1418(2) 0.2500 0.46006(14) 0.0229(5) Uani 1 2 d S . .
C2 C 0.3021(2) 0.2500 0.40676(14) 0.0232(5) Uani 1 2 d S . .
C3 C 0.0138(2) 0.2500 0.47063(16) 0.0304(6) Uani 1 2 d S . .
C4 C -0.0439(3) 0.2500 0.39334(19) 0.0461(8) Uani 1 2 d S . .
H4A H -0.0279 0.3138 0.3678 0.069 Uiso 0.50 1 calc PR . .
H4B H -0.1264 0.2422 0.3996 0.069 Uiso 0.50 1 calc PR . .
H4C H -0.0142 0.1940 0.3633 0.069 Uiso 0.50 1 calc PR . .
C5 C -0.02159(17) 0.15503(16) 0.51367(13) 0.0434(5) Uani 1 1 d . . .
H5A H 0.0136 0.1557 0.5635 0.065 Uiso 1 1 calc R . .
H5B H 0.0038 0.0952 0.4861 0.065 Uiso 1 1 calc R . .
H5C H -0.1047 0.1535 0.5189 0.065 Uiso 1 1 calc R . .
C6 C 0.3936(2) 0.2500 0.34914(16) 0.0348(6) Uani 1 2 d S . .
H6A H 0.3607 0.2664 0.3001 0.052 Uiso 0.50 1 calc PR . .
H6B H 0.4290 0.1832 0.3470 0.052 Uiso 0.50 1 calc PR . .
H6C H 0.4513 0.3003 0.3623 0.052 Uiso 0.50 1 calc PR . .
C7 C 0.38622(14) 0.04836(12) 0.65793(10) 0.0221(3) Uani 1 1 d . . .
C8 C 0.51884(14) 0.08364(12) 0.58247(10) 0.0226(4) Uani 1 1 d . . .
C9 C 0.31923(15) -0.00651(13) 0.71773(10) 0.0276(4) Uani 1 1 d . . .
C10 C 0.19145(16) 0.00129(14) 0.70322(11) 0.0341(4) Uani 1 1 d . . .
H10A H 0.1500 -0.0358 0.7421 0.051 Uiso 1 1 calc R . .
H10B H 0.1738 -0.0275 0.6540 0.051 Uiso 1 1 calc R . .
H10C H 0.1684 0.0722 0.7043 0.051 Uiso 1 1 calc R . .
C11 C 0.35013(17) 0.03737(16) 0.79456(11) 0.0383(5) Uani 1 1 d . . .
H11A H 0.3097 0.0001 0.8339 0.057 Uiso 1 1 calc R . .
H11B H 0.3279 0.1084 0.7964 0.057 Uiso 1 1 calc R . .
H11C H 0.4325 0.0316 0.8025 0.057 Uiso 1 1 calc R . .
C12 C 0.35306(18) -0.11805(14) 0.71622(13) 0.0421(5) Uani 1 1 d . . .
H12A H 0.3093 -0.1548 0.7542 0.063 Uiso 1 1 calc R . .
H12B H 0.4347 -0.1245 0.7270 0.063 Uiso 1 1 calc R . .
H12C H 0.3368 -0.1461 0.6666 0.063 Uiso 1 1 calc R . .
C13 C 0.62833(14) 0.08153(14) 0.54020(11) 0.0297(4) Uani 1 1 d . . .
H13A H 0.6137 0.0964 0.4872 0.045 Uiso 1 1 calc R . .
H13B H 0.6630 0.0147 0.5447 0.045 Uiso 1 1 calc R . .
H13C H 0.6803 0.1322 0.5609 0.045 Uiso 1 1 calc R . .

loop_
_atom_site_aniso_label
_atom_site_aniso_U_11
_atom_site_aniso_U_22
_atom_site_aniso_U_33
_atom_site_aniso_U_23
_atom_site_aniso_U_13
_atom_site_aniso_U_12
Co 0.01862(17) 0.02102(18) 0.0220(2) 0.000 0.00471(12) 0.000
B 0.0187(12) 0.0234(13) 0.0219(15) 0.000 0.0007(10) 0.000
N1 0.0182(9) 0.0267(10) 0.0230(12) 0.000 0.0044(8) 0.000
N2 0.0189(9) 0.0231(10) 0.0198(11) 0.000 0.0031(8) 0.000
N3 0.0254(11) 0.0280(10) 0.0247(12) 0.000 -0.0019(9) 0.000
N4 0.0208(7) 0.0224(7) 0.0185(8) -0.0005(5) 0.0039(5) -0.0004(5)
N5 0.0177(6) 0.0230(7) 0.0196(8) -0.0010(6) 0.0033(5) 0.0003(5)
N6 0.0250(7) 0.0253(7) 0.0233(8) 0.0009(6) 0.0016(6) 0.0028(6)
N7 0.0384(14) 0.0217(11) 0.0452(16) 0.000 0.0212(12) 0.000
O1 0.0279(10) 0.0416(11) 0.0403(13) 0.000 0.0130(8) 0.000
O2 0.0485(12) 0.0288(10) 0.0299(11) 0.000 0.0048(9) 0.000
O3 0.0744(17) 0.0453(12) 0.0559(16) 0.000 0.0450(13) 0.000
C1 0.0224(12) 0.0189(11) 0.0274(14) 0.000 -0.0001(10) 0.000
C2 0.0251(12) 0.0221(11) 0.0224(14) 0.000 -0.0018(10) 0.000
C3 0.0179(12) 0.0335(13) 0.0397(17) 0.000 -0.0019(10) 0.000
C4 0.0266(14) 0.066(2) 0.046(2) 0.000 -0.0094(13) 0.000
C5 0.0298(11) 0.0456(12) 0.0549(15) 0.0051(11) 0.0027(9) -0.0110(9)
C6 0.0289(14) 0.0555(17) 0.0201(14) 0.000 0.0022(11) 0.000
C7 0.0252(8) 0.0212(8) 0.0199(9) -0.0017(7) 0.0007(7) 0.0004(6)
C8 0.0220(8) 0.0244(8) 0.0215(10) -0.0033(7) -0.0005(6) 0.0014(6)
C9 0.0304(9) 0.0233(8) 0.0291(11) 0.0046(7) 0.0089(7) 0.0018(7)
C10 0.0328(10) 0.0264(9) 0.0432(12) 0.0040(8) 0.0084(8) -0.0043(8)
C11 0.0420(12) 0.0468(12) 0.0262(11) 0.0061(9) 0.0072(9) 0.0055(9)
C12 0.0497(13) 0.0258(9) 0.0509(15) 0.0128(9) 0.0204(10) 0.0079(8)
C13 0.0221(8) 0.0356(10) 0.0314(10) 0.0013(8) 0.0044(7) 0.0059(7)

loop_
_atom_type_symbol
_atom_type_description
_atom_type_scat_dispersion_real
_atom_type_scat_dispersion_imag
_atom_type_scat_source
C C 0.0033 0.0016 'International Tables Vol C Tables 4.2.6.8 and 6.1.1.4'
H H 0.0000 0.0000 'International Tables Vol C Tables 4.2.6.8 and 6.1.1.4'
B B 0.0013 0.0007 'International Tables Vol C Tables 4.2.6.8 and 6.1.1.4'
N N 0.0061 0.0033 'International Tables Vol C Tables 4.2.6.8 and 6.1.1.4'
O O 0.0106 0.0060 'International Tables Vol C Tables 4.2.6.8 and 6.1.1.4'
Co Co 0.3494 0.9721 'International Tables Vol C Tables 4.2.6.8 and 6.1.1.4'

loop_
_geom_angle_atom_site_label_1
_geom_angle_atom_site_label_2
_geom_angle_atom_site_label_3
_geom_angle
_geom_angle_site_symmetry_1
_geom_angle_site_symmetry_3
_geom_angle_publ_flag
O1 Co N4 128.55(4) . 7_565 ?
O1 Co N4 128.55(4) . . ?
N4 Co N4 97.84(8) 7_565 . ?
O1 Co N1 105.99(8) . . ?
N4 Co N1 91.65(5) 7_565 . ?
N4 Co N1 91.65(5) . . ?
O1 Co O2 60.49(8) . . ?
N4 Co O2 97.21(5) 7_565 . ?
N4 Co O2 97.21(5) . . ?
N1 Co O2 166.48(8) . . ?
N5 B N5 109.4(2) 7_565 . ?
N5 B N2 108.83(13) 7_565 . ?
N5 B N2 108.83(13) . . ?
C1 N1 N2 104.28(19) . . ?
C1 N1 Co 145.13(17) . . ?
N2 N1 Co 110.60(15) . . ?
C2 N2 N1 107.49(19) . . ?
C2 N2 B 130.6(2) . . ?
N1 N2 B 121.86(19) . . ?
C2 N3 C1 104.0(2) . . ?
C7 N4 N5 104.38(13) . . ?
C7 N4 Co 144.03(12) . . ?
N5 N4 Co 110.72(10) . . ?
C8 N5 N4 107.15(13) . . ?
C8 N5 B 131.41(15) . . ?
N4 N5 B 121.39(14) . . ?
C8 N6 C7 104.18(14) . . ?
O3 N7 O2 122.4(3) . . ?
O3 N7 O1 122.1(3) . . ?
O2 N7 O1 115.5(2) . . ?
N7 O1 Co 97.50(15) . . ?
N7 O2 Co 86.52(16) . . ?
N1 C1 N3 113.0(2) . . ?
N1 C1 C3 124.5(2) . . ?
N3 C1 C3 122.5(2) . . ?
N2 C2 N3 111.2(2) . . ?
N2 C2 C6 123.9(2) . . ?
N3 C2 C6 124.9(2) . . ?
C1 C3 C5 109.31(14) . . ?
C1 C3 C5 109.31(14) . 7_565 ?
C5 C3 C5 110.6(2) . 7_565 ?
C1 C3 C4 109.0(2) . . ?
C5 C3 C4 109.29(15) . . ?
C5 C3 C4 109.29(15) 7_565 . ?
N4 C7 N6 112.87(15) . . ?
N4 C7 C9 124.59(15) . . ?
N6 C7 C9 122.55(15) . . ?
N6 C8 N5 111.40(14) . . ?
N6 C8 C13 124.43(15) . . ?
N5 C8 C13 124.17(15) . . ?
C7 C9 C10 111.00(15) . . ?
C7 C9 C11 108.94(15) . . ?
C10 C9 C11 111.01(15) . . ?
C7 C9 C12 108.58(15) . . ?
C10 C9 C12 108.48(15) . . ?
C11 C9 C12 108.77(17) . . ?

loop_
_geom_bond_atom_site_label_1
_geom_bond_atom_site_label_2
_geom_bond_distance
_geom_bond_site_symmetry_2
_geom_bond_publ_flag
Co O1 1.9988(19) . ?
Co N4 2.0562(14) 7_565 ?
Co N4 2.0562(14) . ?
Co N1 2.057(2) . ?
Co O2 2.239(2) . ?
B N5 1.543(2) 7_565 ?
B N5 1.543(2) . ?
B N2 1.548(3) . ?
N1 C1 1.330(3) . ?
N1 N2 1.379(3) . ?
N2 C2 1.330(3) . ?
N3 C2 1.332(3) . ?
N3 C1 1.342(3) . ?
N4 C7 1.334(2) . ?
N4 N5 1.3830(18) . ?
N5 C8 1.341(2) . ?
N6 C8 1.326(2) . ?
N6 C7 1.348(2) . ?
N7 O3 1.217(3) . ?
N7 O2 1.266(3) . ?
N7 O1 1.270(3) . ?
C1 C3 1.514(3) . ?
C2 C6 1.486(4) . ?
C3 C5 1.534(3) . ?
C3 C5 1.534(3) 7_565 ?
C3 C4 1.536(4) . ?
C7 C9 1.512(2) . ?
C8 C13 1.490(2) . ?
C9 C10 1.525(3) . ?
C9 C11 1.533(3) . ?
C9 C12 1.534(2) . ?

loop_
_geom_torsion_atom_site_label_1
_geom_torsion_atom_site_label_2
_geom_torsion_atom_site_label_3
_geom_torsion_atom_site_label_4
_geom_torsion
_geom_torsion_site_symmetry_1
_geom_torsion_site_symmetry_2
_geom_torsion_site_symmetry_3
_geom_torsion_site_symmetry_4
_geom_torsion_publ_flag
O1 Co N1 C1 0.0 . . . . ?
N4 Co N1 C1 -131.05(4) 7_565 . . . ?
N4 Co N1 C1 131.05(4) . . . . ?
O2 Co N1 C1 0.000(1) . . . . ?
O1 Co N1 N2 180.0 . . . . ?
N4 Co N1 N2 48.95(4) 7_565 . . . ?
N4 Co N1 N2 -48.95(4) . . . . ?
O2 Co N1 N2 180.0 . . . . ?
C1 N1 N2 C2 0.0 . . . . ?
Co N1 N2 C2 180.0 . . . . ?
C1 N1 N2 B 180.0 . . . . ?
Co N1 N2 B 0.0 . . . . ?
N5 B N2 C2 120.42(13) 7_565 . . . ?
N5 B N2 C2 -120.41(13) . . . . ?
N5 B N2 N1 -59.58(13) 7_565 . . . ?
N5 B N2 N1 59.59(13) . . . . ?
O1 Co N4 C7 -28.4(2) . . . . ?
N4 Co N4 C7 127.64(17) 7_565 . . . ?
N1 Co N4 C7 -140.5(2) . . . . ?
O2 Co N4 C7 29.3(2) . . . . ?
O1 Co N4 N5 164.79(11) . . . . ?
N4 Co N4 N5 -39.15(13) 7_565 . . . ?
N1 Co N4 N5 52.74(11) . . . . ?
O2 Co N4 N5 -137.50(10) . . . . ?
C7 N4 N5 C8 -1.39(17) . . . . ?
Co N4 N5 C8 170.65(10) . . . . ?
C7 N4 N5 B -179.04(15) . . . . ?
Co N4 N5 B -7.00(18) . . . . ?
N5 B N5 C8 -112.89(19) 7_565 . . . ?
N2 B N5 C8 128.31(19) . . . . ?
N5 B N5 N4 64.1(2) 7_565 . . . ?
N2 B N5 N4 -54.7(2) . . . . ?
O3 N7 O1 Co 180.0 . . . . ?
O2 N7 O1 Co 0.0 . . . . ?
N4 Co O1 N7 -74.54(7) 7_565 . . . ?
N4 Co O1 N7 74.54(7) . . . . ?
N1 Co O1 N7 180.0 . . . . ?
O2 Co O1 N7 0.0 . . . . ?
O3 N7 O2 Co 180.0 . . . . ?
O1 N7 O2 Co 0.0 . . . . ?
O1 Co O2 N7 0.0 . . . . ?
N4 Co O2 N7 130.55(4) 7_565 . . . ?
N4 Co O2 N7 -130.56(4) . . . . ?
N1 Co O2 N7 0.000(1) . . . . ?
N2 N1 C1 N3 0.0 . . . . ?
Co N1 C1 N3 180.0 . . . . ?
N2 N1 C1 C3 180.0 . . . . ?
Co N1 C1 C3 0.0 . . . . ?
C2 N3 C1 N1 0.0 . . . . ?
C2 N3 C1 C3 180.0 . . . . ?
N1 N2 C2 N3 0.0 . . . . ?
B N2 C2 N3 180.0 . . . . ?
N1 N2 C2 C6 180.0 . . . . ?
B N2 C2 C6 0.0 . . . . ?
C1 N3 C2 N2 0.0 . . . . ?
C1 N3 C2 C6 180.0 . . . . ?
N1 C1 C3 C5 -60.62(16) . . . . ?
N3 C1 C3 C5 119.38(16) . . . . ?
N1 C1 C3 C5 60.62(16) . . . 7_565 ?
N3 C1 C3 C5 -119.38(16) . . . 7_565 ?
N1 C1 C3 C4 180.0 . . . . ?
N3 C1 C3 C4 0.0 . . . . ?
N5 N4 C7 N6 0.55(18) . . . . ?
Co N4 C7 N6 -166.71(14) . . . . ?
N5 N4 C7 C9 -179.74(15) . . . . ?
Co N4 C7 C9 13.0(3) . . . . ?
C8 N6 C7 N4 0.51(19) . . . . ?
C8 N6 C7 C9 -179.21(16) . . . . ?
C7 N6 C8 N5 -1.43(19) . . . . ?
C7 N6 C8 C13 178.28(17) . . . . ?
N4 N5 C8 N6 1.82(18) . . . . ?
B N5 C8 N6 179.15(17) . . . . ?
N4 N5 C8 C13 -177.90(16) . . . . ?
B N5 C8 C13 -0.6(3) . . . . ?
N4 C7 C9 C10 35.4(2) . . . . ?
N6 C7 C9 C10 -144.93(17) . . . . ?
N4 C7 C9 C11 -87.2(2) . . . . ?
N6 C7 C9 C11 92.54(19) . . . . ?
N4 C7 C9 C12 154.54(17) . . . . ?
N6 C7 C9 C12 -25.8(2) . . . . ?
